data_4329782
loop_
_publ_author_name
'Li-Cheng Song'
'Zhao-Jun Xie'
'Miao-Miao Wang'
'Gao-Yu Zhao'
'Hai-Bin Song'

_publ_section_title
;
 Biomimetic Models for the Active Site of [Fe]Hydrogenase Featuring an
 Acylmethyl(hydroxymethyl)pyridine Ligand
;
_journal_name_full 'Inorganic Chemistry'
_journal_page_first 7466
_journal_page_last 7468
_journal_paper_doi 10.1021/ic301146u
_journal_volume 51
_journal_year 2012
_chemical_formula_sum 'C21 H18 Cl2 Fe2 I2 N2 O8'
_chemical_formula_weight 862.77
_chemical_name_systematic
; 
 ? 
;
_space_group_IT_number 15
_symmetry_cell_setting monoclinic
_symmetry_space_group_name_Hall '-C 2yc'
_symmetry_space_group_name_H-M 'C 1 2/c 1'
_atom_sites_solution_hydrogens geom
_atom_sites_solution_primary direct
_atom_sites_solution_secondary difmap
_audit_creation_method SHELXL-97
_cell_angle_alpha 90.00
_cell_angle_beta 118.86(2)
_cell_angle_gamma 90.00
_cell_formula_units_Z 4
_cell_length_a 27.10(3)
_cell_length_b 8.697(8)
_cell_length_c 13.528(14)
_cell_measurement_reflns_used 5176
_cell_measurement_temperature 113(2)
_cell_measurement_theta_max 27.9
_cell_measurement_theta_min 1.7
_cell_volume 2792(5)
_computing_cell_refinement CrystalClear
_computing_data_collection CrystalClear
_computing_data_reduction CrystalClear
_computing_molecular_graphics 'Bruker SHELXTL'
_computing_publication_material 'CrystalStructure 3.8'
_computing_structure_refinement 'SHELXL-97 (Sheldrick, 1997)'
_computing_structure_solution 'SHELXS-97 (Sheldrick, 1990)'
_diffrn_ambient_temperature 113(2)
_diffrn_detector_area_resol_mean 14.22
_diffrn_measured_fraction_theta_full 0.996
_diffrn_measured_fraction_theta_max 0.996
_diffrn_measurement_device_type 'Rigaku Saturn724 CCD'
_diffrn_measurement_method '\w and \f scans'
_diffrn_radiation_monochromator multilayer
_diffrn_radiation_source 'rotating anode'
_diffrn_radiation_type MoK\a
_diffrn_radiation_wavelength 0.71073
_diffrn_reflns_av_R_equivalents 0.0491
_diffrn_reflns_av_sigmaI/netI 0.0458
_diffrn_reflns_limit_h_max 35
_diffrn_reflns_limit_h_min -32
_diffrn_reflns_limit_k_max 11
_diffrn_reflns_limit_k_min -11
_diffrn_reflns_limit_l_max 17
_diffrn_reflns_limit_l_min -17
_diffrn_reflns_number 17005
_diffrn_reflns_theta_full 27.89
_diffrn_reflns_theta_max 27.89
_diffrn_reflns_theta_min 1.72
_diffrn_standards_decay_% 0
_diffrn_standards_interval_count 0
_diffrn_standards_interval_time 0
_diffrn_standards_number 0
_exptl_absorpt_coefficient_mu 3.487
_exptl_absorpt_correction_T_max 0.6797
_exptl_absorpt_correction_T_min 0.5423
_exptl_absorpt_correction_type multi-scan
_exptl_absorpt_process_details CrystalClear
_exptl_crystal_colour Colorless
_exptl_crystal_density_diffrn 2.052
_exptl_crystal_description Prism
_exptl_crystal_F_000 1656
_exptl_crystal_size_max 0.20
_exptl_crystal_size_mid 0.18
_exptl_crystal_size_min 0.12
_refine_diff_density_max 0.795
_refine_diff_density_min -1.217
_refine_diff_density_rms 0.119
_refine_ls_extinction_method none
_refine_ls_goodness_of_fit_ref 1.019
_refine_ls_hydrogen_treatment mixed
_refine_ls_matrix_type full
_refine_ls_number_parameters 172
_refine_ls_number_reflns 3324
_refine_ls_number_restraints 1
_refine_ls_restrained_S_all 1.019
_refine_ls_R_factor_all 0.0358
_refine_ls_R_factor_gt 0.0281
_refine_ls_shift/su_max 0.001
_refine_ls_shift/su_mean 0.000
_refine_ls_structure_factor_coef Fsqd
_refine_ls_weighting_details 'calc w=1/[\s^2^(Fo^2^)+(0.0200P)^2^+0.0000P] where P=(Fo^2^+2Fc^2^)/3'
_refine_ls_weighting_scheme calc
_refine_ls_wR_factor_gt 0.0558
_refine_ls_wR_factor_ref 0.0575
_reflns_number_gt 2575
_reflns_number_total 3324
_reflns_threshold_expression >2sigma(I)
_cod_data_source_file ic301146u_si_003_2.cif
_cod_data_source_block m110628b1-3
_cod_original_cell_volume 2793(5)
_cod_database_code 4329782

loop_
_symmetry_equiv_pos_as_xyz
'x, y, z'
'-x, y, -z+1/2'
'x+1/2, y+1/2, z'
'-x+1/2, y+1/2, -z+1/2'
'-x, -y, -z'
'x, -y, z-1/2'
'-x+1/2, -y+1/2, -z'
'x+1/2, -y+1/2, z-1/2'

loop_
_atom_site_label
_atom_site_type_symbol
_atom_site_fract_x
_atom_site_fract_y
_atom_site_fract_z
_atom_site_U_iso_or_equiv
_atom_site_adp_type
_atom_site_occupancy
_atom_site_symmetry_multiplicity
_atom_site_calc_flag
_atom_site_refinement_flags
I1 I 0.209898(9) 0.43471(2) 0.263406(15) 0.02473(7) Uani 1 1 d .
Fe1 Fe 0.106403(18) 0.53388(4) 0.20099(3) 0.01758(10) Uani 1 1 d .
O1 O -0.01295(10) 0.5833(3) 0.12677(18) 0.0364(6) Uani 1 1 d .
O2 O 0.07309(10) 0.2274(2) 0.10173(17) 0.0382(6) Uani 1 1 d .
O3 O 0.09915(9) 0.3426(2) 0.36603(15) 0.0237(5) Uani 1 1 d .
O4 O 0.10463(10) 0.6833(2) 0.07243(16) 0.0267(5) Uani 1 1 d D
N1 N 0.13748(9) 0.7280(3) 0.28153(18) 0.0170(5) Uani 1 1 d .
C1 C 0.03429(14) 0.5724(3) 0.1570(2) 0.0237(7) Uani 1 1 d .
C2 C 0.08655(13) 0.3481(3) 0.1393(2) 0.0244(7) Uani 1 1 d .
C3 C 0.11498(13) 0.4623(3) 0.3427(2) 0.0196(6) Uani 1 1 d .
C4 C 0.14660(13) 0.5801(3) 0.4375(2) 0.0241(7) Uani 1 1 d .
H4A H 0.1252 0.5974 0.4786 0.029 Uiso 1 1 calc R
H4B H 0.1839 0.5376 0.4917 0.029 Uiso 1 1 calc R
C5 C 0.15471(12) 0.7300(3) 0.3940(2) 0.0196(6) Uani 1 1 d .
C6 C 0.17847(12) 0.8610(3) 0.4576(2) 0.0239(7) Uani 1 1 d .
H6 H 0.1905 0.8620 0.5362 0.029 Uiso 1 1 calc R
C7 C 0.18449(14) 0.9908(3) 0.4047(3) 0.0295(8) Uani 1 1 d .
H7 H 0.2003 1.0821 0.4468 0.035 Uiso 1 1 calc R
C8 C 0.16742(13) 0.9868(3) 0.2901(3) 0.0246(7) Uani 1 1 d .
H8 H 0.1716 1.0747 0.2531 0.030 Uiso 1 1 calc R
C9 C 0.14415(12) 0.8525(3) 0.2306(2) 0.0186(6) Uani 1 1 d .
C10 C 0.12739(14) 0.8324(3) 0.1084(2) 0.0289(8) Uani 1 1 d .
H10A H 0.0990 0.9108 0.0628 0.035 Uiso 1 1 calc R
H10B H 0.1607 0.8463 0.0974 0.035 Uiso 1 1 calc R
Cl1 Cl -0.01136(5) -0.03845(12) 0.13342(8) 0.0575(3) Uani 1 1 d .
C11 C 0.0000 0.0759(5) 0.2500 0.0413(14) Uani 1 2 d S
H11A H -0.0332 0.1428 0.2289 0.050 Uiso 0.50 1 calc PR
H11B H 0.0332 0.1428 0.2711 0.050 Uiso 0.50 1 calc PR
H4 H 0.1022(13) 0.657(3) 0.0100(14) 0.032(9) Uiso 1 1 d D

loop_
_atom_site_aniso_label
_atom_site_aniso_U_11
_atom_site_aniso_U_22
_atom_site_aniso_U_33
_atom_site_aniso_U_23
_atom_site_aniso_U_13
_atom_site_aniso_U_12
I1 0.02800(13) 0.02611(12) 0.01887(11) -0.00323(8) 0.01035(9) 0.00125(9)
Fe1 0.0246(3) 0.0164(2) 0.0097(2) -0.00086(15) 0.00671(18) -0.00274(17)
O1 0.0242(14) 0.0474(16) 0.0305(13) 0.0113(11) 0.0077(11) -0.0029(11)
O2 0.0592(17) 0.0207(12) 0.0225(12) -0.0038(10) 0.0102(12) -0.0089(11)
O3 0.0374(13) 0.0198(11) 0.0160(10) 0.0008(8) 0.0145(10) -0.0031(9)
O4 0.0501(15) 0.0188(11) 0.0138(11) -0.0024(9) 0.0174(11) -0.0066(10)
N1 0.0217(14) 0.0161(12) 0.0141(12) -0.0016(9) 0.0092(11) 0.0000(10)
C1 0.0323(19) 0.0225(16) 0.0130(14) 0.0042(12) 0.0084(14) -0.0068(14)
C2 0.0341(19) 0.0245(17) 0.0119(14) 0.0009(12) 0.0091(14) -0.0016(14)
C3 0.0230(17) 0.0208(16) 0.0126(14) -0.0008(11) 0.0067(13) 0.0009(12)
C4 0.0336(19) 0.0256(17) 0.0123(14) -0.0029(12) 0.0103(13) -0.0053(14)
C5 0.0253(17) 0.0198(15) 0.0158(15) -0.0039(11) 0.0115(13) -0.0015(13)
C6 0.0285(18) 0.0259(17) 0.0197(16) -0.0096(12) 0.0137(14) -0.0075(14)
C7 0.037(2) 0.0214(16) 0.0299(18) -0.0127(14) 0.0154(16) -0.0072(15)
C8 0.034(2) 0.0151(15) 0.0298(18) -0.0010(13) 0.0192(16) -0.0044(14)
C9 0.0214(16) 0.0169(15) 0.0166(14) 0.0001(11) 0.0084(13) 0.0015(12)
C10 0.048(2) 0.0194(16) 0.0183(16) 0.0001(13) 0.0155(16) -0.0073(15)
Cl1 0.0597(7) 0.0562(7) 0.0374(5) -0.0168(5) 0.0081(5) 0.0092(5)
C11 0.060(4) 0.022(2) 0.024(2) 0.000 0.006(2) 0.000

loop_
_atom_type_symbol
_atom_type_description
_atom_type_scat_dispersion_real
_atom_type_scat_dispersion_imag
_atom_type_scat_source
C C 0.0033 0.0016 'International Tables Vol C Tables 4.2.6.8 and 6.1.1.4'
H H 0.0000 0.0000 'International Tables Vol C Tables 4.2.6.8 and 6.1.1.4'
N N 0.0061 0.0033 'International Tables Vol C Tables 4.2.6.8 and 6.1.1.4'
O O 0.0106 0.0060 'International Tables Vol C Tables 4.2.6.8 and 6.1.1.4'
Cl Cl 0.1484 0.1585 'International Tables Vol C Tables 4.2.6.8 and 6.1.1.4'
Fe Fe 0.3463 0.8444 'International Tables Vol C Tables 4.2.6.8 and 6.1.1.4'
I I -0.4742 1.8119 'International Tables Vol C Tables 4.2.6.8 and 6.1.1.4'

loop_
_geom_angle_atom_site_label_1
_geom_angle_atom_site_label_2
_geom_angle_atom_site_label_3
_geom_angle
_geom_angle_site_symmetry_1
_geom_angle_site_symmetry_3
C2 Fe1 C1 88.81(14) . .
C2 Fe1 C3 92.15(13) . .
C1 Fe1 C3 88.78(13) . .
C2 Fe1 N1 172.93(12) . .
C1 Fe1 N1 97.55(12) . .
C3 Fe1 N1 84.95(12) . .
C2 Fe1 O4 106.59(12) . .
C1 Fe1 O4 91.37(11) . .
C3 Fe1 O4 161.26(10) . .
N1 Fe1 O4 76.45(11) . .
C2 Fe1 I1 83.57(11) . .
C1 Fe1 I1 171.87(9) . .
C3 Fe1 I1 88.67(10) . .
N1 Fe1 I1 89.91(8) . .
O4 Fe1 I1 93.52(7) . .
C10 O4 Fe1 116.00(16) . .
C10 O4 H4 113(2) . .
Fe1 O4 H4 127(2) . .
C9 N1 C5 120.4(2) . .
C9 N1 Fe1 122.43(19) . .
C5 N1 Fe1 117.10(18) . .
O1 C1 Fe1 173.8(3) . .
O2 C2 Fe1 177.9(3) . .
O3 C3 C4 118.4(2) . .
O3 C3 Fe1 130.1(2) . .
C4 C3 Fe1 111.5(2) . .
C5 C4 C3 112.5(2) . .
C5 C4 H4A 109.1 . .
C3 C4 H4A 109.1 . .
C5 C4 H4B 109.1 . .
C3 C4 H4B 109.1 . .
H4A C4 H4B 107.8 . .
N1 C5 C6 120.8(3) . .
N1 C5 C4 113.2(2) . .
C6 C5 C4 126.0(3) . .
C5 C6 C7 118.9(3) . .
C5 C6 H6 120.5 . .
C7 C6 H6 120.5 . .
C8 C7 C6 119.8(3) . .
C8 C7 H7 120.1 . .
C6 C7 H7 120.1 . .
C9 C8 C7 118.9(3) . .
C9 C8 H8 120.6 . .
C7 C8 H8 120.6 . .
N1 C9 C8 121.2(3) . .
N1 C9 C10 115.4(2) . .
C8 C9 C10 123.4(3) . .
O4 C10 C9 109.6(2) . .
O4 C10 H10A 109.7 . .
C9 C10 H10A 109.7 . .
O4 C10 H10B 109.7 . .
C9 C10 H10B 109.7 . .
H10A C10 H10B 108.2 . .
Cl1 C11 Cl1 111.3(3) . 2
Cl1 C11 H11A 109.4 . .
Cl1 C11 H11A 109.4 2 .
Cl1 C11 H11B 109.4 . .
Cl1 C11 H11B 109.4 2 .
H11A C11 H11B 108.0 . .

loop_
_geom_bond_atom_site_label_1
_geom_bond_atom_site_label_2
_geom_bond_distance
_geom_bond_site_symmetry_2
I1 Fe1 2.653(3) .
Fe1 C2 1.779(3) .
Fe1 C1 1.779(4) .
Fe1 C3 1.921(3) .
Fe1 N1 1.965(3) .
Fe1 O4 2.153(3) .
O1 C1 1.145(4) .
O2 C2 1.146(3) .
O3 C3 1.224(3) .
O4 C10 1.417(3) .
O4 H4 0.845(10) .
N1 C9 1.342(3) .
N1 C5 1.359(3) .
C3 C4 1.539(4) .
C4 C5 1.490(4) .
C4 H4A 0.9900 .
C4 H4B 0.9900 .
C5 C6 1.385(4) .
C6 C7 1.388(4) .
C6 H6 0.9500 .
C7 C8 1.387(4) .
C7 H7 0.9500 .
C8 C9 1.386(4) .
C8 H8 0.9500 .
C9 C10 1.498(4) .
C10 H10A 0.9900 .
C10 H10B 0.9900 .
Cl1 C11 1.761(3) .
C11 Cl1 1.761(3) 2
C11 H11A 0.9900 .
C11 H11B 0.9900 .

loop_
_geom_hbond_atom_site_label_D
_geom_hbond_atom_site_label_H
_geom_hbond_atom_site_label_A
_geom_hbond_distance_DH
_geom_hbond_distance_HA
_geom_hbond_distance_DA
_geom_hbond_angle_DHA
_geom_hbond_site_symmetry_A
O4 H4 O3 0.845(10) 1.909(13) 2.733(4) 165(3) 6_565

loop_
_geom_torsion_atom_site_label_1
_geom_torsion_atom_site_label_2
_geom_torsion_atom_site_label_3
_geom_torsion_atom_site_label_4
_geom_torsion
C2 Fe1 O4 C10 -170.7(2)
C1 Fe1 O4 C10 100.1(2)
C3 Fe1 O4 C10 9.9(5)
N1 Fe1 O4 C10 2.7(2)
I1 Fe1 O4 C10 -86.4(2)
C2 Fe1 N1 C9 115.5(9)
C1 Fe1 N1 C9 -90.3(2)
C3 Fe1 N1 C9 -178.4(2)
O4 Fe1 N1 C9 -0.7(2)
I1 Fe1 N1 C9 92.9(2)
C2 Fe1 N1 C5 -61.5(10)
C1 Fe1 N1 C5 92.6(2)
C3 Fe1 N1 C5 4.5(2)
O4 Fe1 N1 C5 -177.8(2)
I1 Fe1 N1 C5 -84.1(2)
C2 Fe1 C1 O1 12(2)
C3 Fe1 C1 O1 -80(2)
N1 Fe1 C1 O1 -164(2)
O4 Fe1 C1 O1 119(2)
I1 Fe1 C1 O1 -8(3)
C1 Fe1 C2 O2 -60(9)
C3 Fe1 C2 O2 28(9)
N1 Fe1 C2 O2 94(9)
O4 Fe1 C2 O2 -151(9)
I1 Fe1 C2 O2 117(9)
C2 Fe1 C3 O3 -14.4(3)
C1 Fe1 C3 O3 74.4(3)
N1 Fe1 C3 O3 172.1(3)
O4 Fe1 C3 O3 165.1(2)
I1 Fe1 C3 O3 -97.9(3)
C2 Fe1 C3 C4 166.2(2)
C1 Fe1 C3 C4 -105.0(2)
N1 Fe1 C3 C4 -7.3(2)
O4 Fe1 C3 C4 -14.4(5)
I1 Fe1 C3 C4 82.7(2)
O3 C3 C4 C5 -170.3(3)
Fe1 C3 C4 C5 9.2(3)
C9 N1 C5 C6 1.2(4)
Fe1 N1 C5 C6 178.3(2)
C9 N1 C5 C4 -177.2(3)
Fe1 N1 C5 C4 -0.1(3)
C3 C4 C5 N1 -5.9(4)
C3 C4 C5 C6 175.8(3)
N1 C5 C6 C7 0.0(5)
C4 C5 C6 C7 178.2(3)
C5 C6 C7 C8 -0.8(5)
C6 C7 C8 C9 0.5(5)
C5 N1 C9 C8 -1.5(4)
Fe1 N1 C9 C8 -178.5(2)
C5 N1 C9 C10 175.7(3)
Fe1 N1 C9 C10 -1.2(4)
C7 C8 C9 N1 0.7(5)
C7 C8 C9 C10 -176.4(3)
Fe1 O4 C10 C9 -3.9(3)
N1 C9 C10 O4 3.3(4)
C8 C9 C10 O4 -179.5(3)
